data_4511466
loop_
_publ_author_name
'Huang, Xiao-Chun'
'Zhang, Jie-Peng'
'Chen, Xiao-Ming'

_publ_section_title
;
 One-Dimensional Supramolecular Isomerism of Copper(I) and Silver(I)
 Imidazolates Based on the Ligand Orientations
;
_journal_issue 5
_journal_name_full 'Crystal Growth &amp; Design'
_journal_page_first 1194
_journal_paper_doi 10.1021/cg060048+
_journal_volume 6
_journal_year 2006
_chemical_formula_moiety Cu(C3N2H3)
_chemical_formula_sum 'C3 H3 Cu N2'
_chemical_formula_weight 130.61
_chemical_name_common 'copper(I) imidazolate'
_chemical_name_systematic
;
 ?
;
_space_group_IT_number 14
_symmetry_cell_setting monoclinic
_symmetry_space_group_name_Hall '-P 2ybc'
_symmetry_space_group_name_H-M 'P 1 21/c 1'
_atom_sites_solution_hydrogens geom
_atom_sites_solution_primary direct
_atom_sites_solution_secondary difmap
_audit_creation_method SHELXL-97
_cell_angle_alpha 90.00
_cell_angle_beta 97.647(8)
_cell_angle_gamma 90.00
_cell_formula_units_Z 12
_cell_length_a 5.410(2)
_cell_length_b 6.943(3)
_cell_length_c 33.058(12)
_cell_measurement_temperature 294(2)
_cell_volume 1230.7(8)
_computing_cell_refinement 'SAINT-PLUS, Ver. 6.0, 1997'
_computing_data_collection 'SMART, 1998.'
_computing_data_reduction 'SAINT-PLUS, Ver. 6.0, 1997'
_computing_molecular_graphics 'XP, Ver. 6.10, Bruker AXS Inc., 2000.'
_computing_publication_material 'SHELXTL-Bruker AXS Inc., 1998.'
_computing_structure_refinement 'SHELXL-97 (Sheldrick, 1997)'
_computing_structure_solution 'SHELXS-97 (Sheldrick, 1990)'
_diffrn_ambient_temperature 294(2)
_diffrn_measured_fraction_theta_full 0.993
_diffrn_measured_fraction_theta_max 0.993
_diffrn_measurement_device_type 'Bruker Apex CCD'
_diffrn_measurement_method '\w scan'
_diffrn_radiation_monochromator graphite
_diffrn_radiation_source 'fine-focus sealed tube'
_diffrn_radiation_type MoK\a
_diffrn_radiation_wavelength 0.71073
_diffrn_reflns_av_R_equivalents 0.0341
_diffrn_reflns_av_sigmaI/netI 0.0502
_diffrn_reflns_limit_h_max 6
_diffrn_reflns_limit_h_min -6
_diffrn_reflns_limit_k_max 7
_diffrn_reflns_limit_k_min -8
_diffrn_reflns_limit_l_max 39
_diffrn_reflns_limit_l_min -42
_diffrn_reflns_number 6613
_diffrn_reflns_theta_full 27.00
_diffrn_reflns_theta_max 27.00
_diffrn_reflns_theta_min 1.24
_exptl_absorpt_coefficient_mu 5.125
_exptl_absorpt_correction_T_max 0.6282
_exptl_absorpt_correction_T_min 0.3086
_exptl_absorpt_correction_type multi-scan
_exptl_absorpt_process_details 'SADABS (Bruker, 2002)'
_exptl_crystal_colour yellow
_exptl_crystal_density_diffrn 2.115
_exptl_crystal_density_method 'not measured'
_exptl_crystal_description needle
_exptl_crystal_F_000 768
_exptl_crystal_size_max 0.30
_exptl_crystal_size_mid 0.15
_exptl_crystal_size_min 0.10
_refine_diff_density_max 0.807
_refine_diff_density_min -0.401
_refine_diff_density_rms 0.131
_refine_ls_extinction_method none
_refine_ls_goodness_of_fit_ref 1.082
_refine_ls_hydrogen_treatment constr
_refine_ls_matrix_type full
_refine_ls_number_parameters 163
_refine_ls_number_reflns 2656
_refine_ls_number_restraints 0
_refine_ls_restrained_S_all 1.082
_refine_ls_R_factor_all 0.0940
_refine_ls_R_factor_gt 0.0567
_refine_ls_shift/su_max 0.000
_refine_ls_shift/su_mean 0.000
_refine_ls_structure_factor_coef Fsqd
_refine_ls_weighting_details 'calc w=1/[\s^2^(Fo^2^)+(0.0488P)^2^+1.5519P] where P=(Fo^2^+2Fc^2^)/3'
_refine_ls_weighting_scheme calc
_refine_ls_wR_factor_gt 0.1090
_refine_ls_wR_factor_ref 0.1282
_reflns_number_gt 1730
_reflns_number_total 2656
_reflns_threshold_expression >2sigma(I)
_cod_data_source_file cg060048%2Bsi20060125_040456.cif
_cod_data_source_block compound_2b
_cod_depositor_comments
;
The following automatic conversions were performed:

'_symmetry_cell_setting' value 'Monoclinic' changed to 'monoclinic'
according to
/usr/data/users/saulius/automatic-downloads/retrospective/ACS/lib/dictionaries/cif_core.dic
dictionary named 'cif_core.dic' version 2.4.2 from
2011-04-26.

'_exptl_absorpt_correction_type' value 'Multi-scan'
changed to 'multi-scan' according to
/usr/data/users/saulius/automatic-downloads/retrospective/ACS/lib/dictionaries/cif_core.dic
dictionary named 'cif_core.dic' version 2.4.2 from 2011-04-26.

Automatic conversion script
Id: cif_fix_values 2281 2013-09-26 08:29:07Z andrius 
;
_cod_original_sg_symbol_H-M P2(1)/c
_cod_database_code 4511466

loop_
_symmetry_equiv_pos_as_xyz
'x, y, z'
'-x, y+1/2, -z+1/2'
'-x, -y, -z'
'x, -y-1/2, z-1/2'

loop_
_atom_site_label
_atom_site_type_symbol
_atom_site_fract_x
_atom_site_fract_y
_atom_site_fract_z
_atom_site_U_iso_or_equiv
_atom_site_adp_type
_atom_site_occupancy
_atom_site_symmetry_multiplicity
_atom_site_calc_flag
_atom_site_refinement_flags
Cu1 Cu 0.71411(15) -0.77092(11) -0.00649(2) 0.0392(2) Uani 1 1 d .
Cu2 Cu 0.11612(14) -0.73640(12) -0.16430(2) 0.0421(3) Uani 1 1 d .
Cu3 Cu -0.18331(16) -0.75191(12) -0.33235(2) 0.0419(2) Uani 1 1 d .
N1 N -0.2281(10) -0.7110(7) -0.27855(14) 0.0363(12) Uani 1 1 d .
N2 N -0.1122(9) -0.7057(7) -0.21109(13) 0.0316(12) Uani 1 1 d .
N3 N 0.3749(10) -0.7827(7) -0.12233(14) 0.0370(13) Uani 1 1 d .
N4 N 0.6018(9) -0.8052(7) -0.06136(13) 0.0322(12) Uani 1 1 d .
N5 N 0.8440(9) -0.7227(7) 0.04723(13) 0.0334(12) Uani 1 1 d .
N6 N 0.8856(10) -0.7077(7) 0.11471(13) 0.0354(12) Uani 1 1 d .
C1 C -0.0555(11) -0.7571(9) -0.24737(16) 0.0344(14) Uani 1 1 d .
H1A H 0.0921 -0.8200 -0.2508 0.041 Uiso 1 1 calc R
C2 C -0.3402(11) -0.6187(8) -0.21934(17) 0.0332(14) Uani 1 1 d .
H2A H -0.4311 -0.5657 -0.2001 0.040 Uiso 1 1 calc R
C3 C -0.4108(11) -0.6228(9) -0.25996(17) 0.0327(14) Uani 1 1 d .
H3A H -0.5596 -0.5738 -0.2733 0.039 Uiso 1 1 calc R
C4 C 0.3901(11) -0.7425(9) -0.08262(16) 0.0367(15) Uani 1 1 d .
H4A H 0.2666 -0.6777 -0.0710 0.044 Uiso 1 1 calc R
C5 C 0.7294(11) -0.8917(8) -0.08907(17) 0.0336(14) Uani 1 1 d .
H5A H 0.8849 -0.9500 -0.0835 0.040 Uiso 1 1 calc R
C6 C 0.5915(12) -0.8784(9) -0.12605(17) 0.0337(14) Uani 1 1 d .
H6A H 0.6366 -0.9267 -0.1503 0.040 Uiso 1 1 calc R
C7 C 0.7452(11) -0.7652(8) 0.08052(15) 0.0343(14) Uani 1 1 d .
H7A H 0.5935 -0.8286 0.0802 0.041 Uiso 1 1 calc R
C8 C 1.0903(12) -0.6223(9) 0.10162(18) 0.0373(16) Uani 1 1 d .
H8A H 1.2232 -0.5669 0.1183 0.045 Uiso 1 1 calc R
C9 C 1.0668(12) -0.6323(8) 0.06064(18) 0.0362(15) Uani 1 1 d .
H9A H 1.1807 -0.5862 0.0442 0.043 Uiso 1 1 calc R

loop_
_atom_site_aniso_label
_atom_site_aniso_U_11
_atom_site_aniso_U_22
_atom_site_aniso_U_33
_atom_site_aniso_U_23
_atom_site_aniso_U_13
_atom_site_aniso_U_12
Cu1 0.0475(5) 0.0455(5) 0.0217(4) 0.0016(3) -0.0054(3) -0.0041(4)
Cu2 0.0426(5) 0.0560(6) 0.0245(4) 0.0046(4) -0.0075(3) 0.0022(4)
Cu3 0.0495(5) 0.0551(5) 0.0205(4) 0.0007(3) 0.0019(3) -0.0056(4)
N1 0.040(3) 0.041(3) 0.027(2) 0.001(2) 0.001(2) -0.001(2)
N2 0.032(3) 0.040(3) 0.023(2) 0.002(2) 0.002(2) 0.002(2)
N3 0.038(3) 0.045(3) 0.026(2) 0.000(2) -0.005(2) 0.001(3)
N4 0.039(3) 0.034(3) 0.022(2) 0.001(2) -0.003(2) -0.003(2)
N5 0.040(3) 0.035(3) 0.023(2) 0.000(2) -0.003(2) -0.005(2)
N6 0.042(3) 0.040(3) 0.022(2) -0.002(2) -0.001(2) 0.003(2)
C1 0.030(3) 0.044(4) 0.030(3) 0.002(3) 0.005(2) 0.005(3)
C2 0.035(4) 0.040(4) 0.027(3) 0.001(3) 0.011(3) 0.002(3)
C3 0.025(3) 0.042(4) 0.028(3) 0.010(3) -0.005(2) 0.003(3)
C4 0.037(3) 0.042(4) 0.029(3) -0.003(3) -0.004(3) 0.004(3)
C5 0.029(3) 0.038(4) 0.033(3) 0.005(3) -0.001(3) -0.005(3)
C6 0.040(4) 0.041(4) 0.021(3) 0.002(2) 0.009(3) -0.007(3)
C7 0.033(3) 0.042(4) 0.027(3) 0.004(3) 0.001(2) -0.003(3)
C8 0.037(4) 0.041(4) 0.031(3) -0.008(3) -0.008(3) -0.008(3)
C9 0.041(4) 0.034(4) 0.035(3) 0.002(3) 0.007(3) -0.005(3)

loop_
_atom_type_symbol
_atom_type_description
_atom_type_scat_dispersion_real
_atom_type_scat_dispersion_imag
_atom_type_scat_source
C C 0.0033 0.0016 'International Tables Vol C Tables 4.2.6.8 and 6.1.1.4'
H H 0.0000 0.0000 'International Tables Vol C Tables 4.2.6.8 and 6.1.1.4'
Cu Cu 0.3201 1.2651 'International Tables Vol C Tables 4.2.6.8 and 6.1.1.4'
N N 0.0061 0.0033 'International Tables Vol C Tables 4.2.6.8 and 6.1.1.4'

loop_
_geom_angle_atom_site_label_1
_geom_angle_atom_site_label_2
_geom_angle_atom_site_label_3
_geom_angle
_geom_angle_site_symmetry_3
N4 Cu1 N5 175.5(2) .
N2 Cu2 N3 171.8(2) .
N2 Cu2 Cu3 85.48(15) 2_554
N3 Cu2 Cu3 97.03(16) 2_554
N1 Cu3 N6 176.0(2) 4_445
C1 N1 C3 103.5(5) .
C1 N1 Cu3 122.6(4) .
C3 N1 Cu3 133.8(4) .
C1 N2 C2 104.5(5) .
C1 N2 Cu2 120.9(4) .
C2 N2 Cu2 134.3(4) .
C4 N3 C6 104.4(5) .
C4 N3 Cu2 129.7(5) .
C6 N3 Cu2 125.8(4) .
C4 N4 C5 105.5(5) .
C4 N4 Cu1 128.4(4) .
C5 N4 Cu1 126.0(4) .
C7 N5 C9 105.5(5) .
C7 N5 Cu1 128.0(4) .
C9 N5 Cu1 126.5(4) .
C7 N6 C8 104.7(5) .
C7 N6 Cu3 126.1(4) 4_646
C8 N6 Cu3 129.2(4) 4_646
N2 C1 N1 114.3(5) .
C3 C2 N2 108.5(5) .
C2 C3 N1 109.2(5) .
N3 C4 N4 112.7(6) .
C6 C5 N4 108.2(5) .
C5 C6 N3 109.2(5) .
N5 C7 N6 113.0(5) .
C9 C8 N6 108.8(5) .
C8 C9 N5 108.0(6) .

loop_
_geom_bond_atom_site_label_1
_geom_bond_atom_site_label_2
_geom_bond_distance
_geom_bond_site_symmetry_2
Cu1 N4 1.850(4) .
Cu1 N5 1.852(4) .
Cu2 N2 1.859(4) .
Cu2 N3 1.863(5) .
Cu2 Cu3 3.3868(18) 2_554
Cu3 N1 1.849(5) .
Cu3 N6 1.858(5) 4_445
N1 C1 1.334(7) .
N1 C3 1.375(8) .
N2 C1 1.326(7) .
N2 C2 1.367(7) .
N3 C4 1.334(7) .
N3 C6 1.367(8) .
N4 C4 1.334(7) .
N4 C5 1.358(7) .
N5 C7 1.319(7) .
N5 C9 1.379(7) .
N6 C7 1.336(6) .
N6 C8 1.376(8) .
N6 Cu3 1.858(5) 4_646
C2 C3 1.347(7) .
C5 C6 1.348(7) .
C8 C9 1.345(8) .
